data_4331290
loop_
_publ_author_name
'Qingsong Dong'
'Yanxia Zhao'
'Yuanting Su'
'Ji-Hu Su'
'Biao Wu'
'Xiao-Juan Yang'

_publ_contact_author_address
; Lanzhou Institute of Chemical Physics, 
Chinese Academy of Sciences, Lanzhou 730000, P. R. China
;
_publ_contact_author_email yangxj@lzb.ac.cn
_publ_contact_author_fax +86-931-4968286
_publ_contact_author_name 'Xiao-Juan, Yang'
_publ_contact_author_phone +86-931-4968286
_publ_section_title
;
 Synthesis and Reactivity of Nickel Hydride Complexes of an \a-Diimine
 Ligand
;
_journal_name_full 'Inorganic Chemistry'
_journal_page_first 13162
_journal_page_last 13170
_journal_paper_doi 10.1021/ic301392p
_journal_volume 51
_journal_year 2012
_chemical_formula_sum 'C70 H102 N4 Na2 Ni2 O4'
_chemical_formula_weight 1226.96
_chemical_name_systematic
; 
 ? 
;
_space_group_IT_number 2
_symmetry_cell_setting triclinic
_symmetry_space_group_name_Hall '-P 1'
_symmetry_space_group_name_H-M 'P -1'
_atom_sites_solution_hydrogens geom
_atom_sites_solution_primary direct
_atom_sites_solution_secondary difmap
_audit_creation_method SHELXL-97
_cell_angle_alpha 64.03(2)
_cell_angle_beta 66.94(2)
_cell_angle_gamma 82.51(2)
_cell_formula_units_Z 1
_cell_length_a 12.20(2)
_cell_length_b 13.38(2)
_cell_length_c 14.15(3)
_cell_measurement_temperature 296(2)
_cell_volume 1908(6)
_computing_cell_refinement 'Bruker SMART'
_computing_data_collection 'Bruker SMART APEX II'
_computing_data_reduction 'Bruker SAINT'
_computing_molecular_graphics SHELXTL
_computing_publication_material SHELXTL
_computing_structure_refinement 'SHELXL-97 (Sheldrick, 2008)'
_computing_structure_solution 'SHELXS-97 (Sheldrick, 2008)'
_diffrn_ambient_temperature 296(2)
_diffrn_measured_fraction_theta_full 0.949
_diffrn_measured_fraction_theta_max 0.949
_diffrn_measurement_device_type 'Bruker APEX II area detector'
_diffrn_measurement_method '\w scan'
_diffrn_radiation_monochromator graphite
_diffrn_radiation_source 'fine-focus sealed tube'
_diffrn_radiation_type MoK\a
_diffrn_radiation_wavelength 0.71073
_diffrn_reflns_av_R_equivalents 0.0984
_diffrn_reflns_av_sigmaI/netI 0.1835
_diffrn_reflns_limit_h_max 14
_diffrn_reflns_limit_h_min -14
_diffrn_reflns_limit_k_max 14
_diffrn_reflns_limit_k_min -15
_diffrn_reflns_limit_l_max 15
_diffrn_reflns_limit_l_min -16
_diffrn_reflns_number 11658
_diffrn_reflns_theta_full 24.71
_diffrn_reflns_theta_max 24.71
_diffrn_reflns_theta_min 1.82
_exptl_absorpt_coefficient_mu 0.548
_exptl_absorpt_correction_T_max 0.9908
_exptl_absorpt_correction_T_min 0.9575
_exptl_absorpt_correction_type multi-scan
_exptl_absorpt_process_details SADABS
_exptl_crystal_colour purple
_exptl_crystal_density_diffrn 1.068
_exptl_crystal_description block
_exptl_crystal_F_000 660
_exptl_crystal_size_max 0.08
_exptl_crystal_size_mid 0.07
_exptl_crystal_size_min 0.02
_platon_squeeze_details
;
;
_refine_diff_density_max 0.719
_refine_diff_density_min -0.555
_refine_diff_density_rms 0.090
_refine_ls_extinction_method none
_refine_ls_goodness_of_fit_ref 1.021
_refine_ls_hydrogen_treatment constr
_refine_ls_matrix_type full
_refine_ls_number_parameters 382
_refine_ls_number_reflns 6182
_refine_ls_number_restraints 9
_refine_ls_restrained_S_all 1.020
_refine_ls_R_factor_all 0.1995
_refine_ls_R_factor_gt 0.1052
_refine_ls_shift/su_max 0.002
_refine_ls_shift/su_mean 0.000
_refine_ls_structure_factor_coef Fsqd
_refine_ls_weighting_details 'calc w=1/[\s^2^(Fo^2^)+(0.0100P)^2^+2.9364P] where P=(Fo^2^+2Fc^2^)/3'
_refine_ls_weighting_scheme calc
_refine_ls_wR_factor_gt 0.2033
_refine_ls_wR_factor_ref 0.2283
_reflns_number_gt 2443
_reflns_number_total 6182
_reflns_threshold_expression >2sigma(I)
_cod_data_source_file ic301392p_si_002_09.cif
_cod_data_source_block LNibenzeneNaDME
_cod_database_code 4331290

loop_
_symmetry_equiv_pos_as_xyz
'x, y, z'
'-x, -y, -z'

loop_
_atom_site_label
_atom_site_type_symbol
_atom_site_fract_x
_atom_site_fract_y
_atom_site_fract_z
_atom_site_U_iso_or_equiv
_atom_site_adp_type
_atom_site_occupancy
_atom_site_symmetry_multiplicity
_atom_site_calc_flag
_atom_site_refinement_flags
Ni1 Ni 0.93561(10) 0.91871(8) 0.17458(8) 0.0769(5) Uani 1 1 d .
Na1 Na 1.1297(3) 0.7927(3) 0.2419(3) 0.0878(10) Uani 1 1 d .
O1 O 1.2424(9) 0.6808(7) 0.3574(9) 0.153(3) Uani 1 1 d .
O2 O 1.3174(7) 0.7557(8) 0.1275(8) 0.158(3) Uani 1 1 d .
N1 N 0.9810(6) 0.9505(5) 0.2742(5) 0.0762(19) Uani 1 1 d .
N2 N 0.9069(6) 0.7676(5) 0.2866(4) 0.0686(18) Uani 1 1 d .
C1 C 0.9469(7) 0.8575(7) 0.3819(6) 0.071(2) Uani 1 1 d .
C2 C 0.9066(7) 0.7650(6) 0.3900(5) 0.065(2) Uani 1 1 d .
C3 C 0.9625(9) 0.8666(8) 0.4789(7) 0.114(3) Uani 1 1 d .
H3A H 0.9087 0.8135 0.5497 0.170 Uiso 1 1 calc R
H3B H 0.9455 0.9404 0.4743 0.170 Uiso 1 1 calc R
H3C H 1.0431 0.8516 0.4743 0.170 Uiso 1 1 calc R
C4 C 0.8826(8) 0.6510(6) 0.4914(6) 0.095(3) Uani 1 1 d .
H4A H 0.8971 0.6567 0.5509 0.143 Uiso 1 1 calc R
H4B H 0.9345 0.5986 0.4685 0.143 Uiso 1 1 calc R
H4C H 0.8010 0.6263 0.5185 0.143 Uiso 1 1 calc R
C5 C 0.9840(14) 1.0538(7) 0.2639(8) 0.101(4) Uani 1 1 d .
C6 C 1.0903(18) 1.1092(11) 0.2128(13) 0.144(6) Uani 1 1 d .
C7 C 1.099(2) 1.2164(14) 0.2013(14) 0.213(11) Uani 1 1 d .
H7 H 1.1745 1.2521 0.1646 0.256 Uiso 1 1 calc R
C8 C 1.013(3) 1.2669(13) 0.2368(19) 0.230(15) Uani 1 1 d U
H8 H 1.0239 1.3380 0.2291 0.276 Uiso 1 1 calc R
C9 C 0.904(2) 1.2174(15) 0.2868(14) 0.207(10) Uani 1 1 d U
H9 H 0.8391 1.2559 0.3129 0.248 Uiso 1 1 calc R
C10 C 0.8846(17) 1.1092(8) 0.3015(9) 0.119(5) Uani 1 1 d .
C11 C 1.205(2) 1.0613(16) 0.1577(14) 0.222(10) Uani 1 1 d DU
H11 H 1.1808 1.0060 0.1408 0.267 Uiso 1 1 calc R
C12 C 1.2631(12) 0.9995(11) 0.2404(12) 0.168(5) Uani 1 1 d .
H12A H 1.3312 0.9640 0.2073 0.253 Uiso 1 1 calc R
H12B H 1.2074 0.9441 0.3075 0.253 Uiso 1 1 calc R
H12C H 1.2884 1.0504 0.2600 0.253 Uiso 1 1 calc R
C13 C 1.3012(14) 1.1373(15) 0.0484(13) 0.247(8) Uani 1 1 d DU
H13A H 1.3114 1.2046 0.0532 0.370 Uiso 1 1 calc R
H13B H 1.2779 1.1550 -0.0143 0.370 Uiso 1 1 calc R
H13C H 1.3750 1.1003 0.0374 0.370 Uiso 1 1 calc R
C14 C 0.7601(16) 1.0555(13) 0.3491(13) 0.155(5) Uani 1 1 d .
H14 H 0.7680 0.9862 0.3399 0.185 Uiso 1 1 calc R
C15 C 0.6941(15) 1.0298(15) 0.4706(11) 0.250(10) Uani 1 1 d .
H15A H 0.7015 1.0927 0.4838 0.375 Uiso 1 1 calc R
H15B H 0.7266 0.9664 0.5158 0.375 Uiso 1 1 calc R
H15C H 0.6114 1.0137 0.4910 0.375 Uiso 1 1 calc R
C16 C 0.6848(14) 1.1318(13) 0.2856(10) 0.196(7) Uani 1 1 d .
H16A H 0.6053 1.0991 0.3201 0.294 Uiso 1 1 calc R
H16B H 0.7192 1.1422 0.2080 0.294 Uiso 1 1 calc R
H16C H 0.6821 1.2025 0.2884 0.294 Uiso 1 1 calc R
C17 C 0.8302(9) 0.6920(7) 0.2918(7) 0.070(2) Uani 1 1 d .
C18 C 0.7091(11) 0.6825(10) 0.3540(8) 0.102(3) Uani 1 1 d .
C19 C 0.6428(12) 0.6053(13) 0.3545(13) 0.150(5) Uani 1 1 d .
H19 H 0.5612 0.5950 0.3969 0.180 Uiso 1 1 calc R
C20 C 0.6949(18) 0.5447(14) 0.2942(14) 0.152(6) Uani 1 1 d .
H20 H 0.6498 0.4933 0.2948 0.183 Uiso 1 1 calc R
C21 C 0.8117(15) 0.5600(11) 0.2342(10) 0.122(4) Uani 1 1 d .
H21 H 0.8465 0.5186 0.1924 0.147 Uiso 1 1 calc R
C22 C 0.8817(10) 0.6314(8) 0.2306(7) 0.079(3) Uani 1 1 d .
C23 C 0.6493(11) 0.7558(12) 0.4094(12) 0.143(4) Uani 1 1 d .
H23 H 0.7112 0.7976 0.4072 0.171 Uiso 1 1 calc R
C24 C 0.5770(12) 0.8415(13) 0.3427(13) 0.211(7) Uani 1 1 d .
H24A H 0.6294 0.8831 0.2657 0.317 Uiso 1 1 calc R
H24B H 0.5419 0.8915 0.3775 0.317 Uiso 1 1 calc R
H24C H 0.5152 0.8028 0.3439 0.317 Uiso 1 1 calc R
C25 C 0.5637(13) 0.6988(15) 0.5326(12) 0.240(9) Uani 1 1 d .
H25A H 0.5030 0.6558 0.5375 0.360 Uiso 1 1 calc R
H25B H 0.5273 0.7542 0.5597 0.360 Uiso 1 1 calc R
H25C H 0.6070 0.6508 0.5780 0.360 Uiso 1 1 calc R
C26 C 1.0116(9) 0.6353(7) 0.1640(6) 0.085(3) Uani 1 1 d .
H26 H 1.0418 0.7106 0.1391 0.102 Uiso 1 1 calc R
C27 C 1.0502(10) 0.6165(8) 0.0587(7) 0.123(4) Uani 1 1 d .
H27A H 1.0220 0.5437 0.0782 0.184 Uiso 1 1 calc R
H27B H 1.1357 0.6223 0.0239 0.184 Uiso 1 1 calc R
H27C H 1.0176 0.6716 0.0067 0.184 Uiso 1 1 calc R
C28 C 1.0772(8) 0.5549(6) 0.2422(7) 0.098(3) Uani 1 1 d .
H28A H 1.0620 0.5741 0.3039 0.147 Uiso 1 1 calc R
H28B H 1.1615 0.5615 0.1990 0.147 Uiso 1 1 calc R
H28C H 1.0484 0.4796 0.2715 0.147 Uiso 1 1 calc R
C29 C 0.9498(12) 1.0750(8) 0.0445(6) 0.100(4) Uani 1 1 d .
H29 H 0.9152 1.1363 0.0651 0.120 Uiso 1 1 calc R
C30 C 0.8706(9) 0.9949(9) 0.0624(6) 0.094(3) Uani 1 1 d .
H30 H 0.7850 1.0052 0.0800 0.113 Uiso 1 1 calc R
C31 C 0.9284(11) 0.9089(8) 0.0357(7) 0.097(3) Uani 1 1 d .
H31 H 0.8791 0.8480 0.0495 0.117 Uiso 1 1 calc R
C32 C 1.2078(12) 0.6471(11) 0.4736(11) 0.177(6) Uani 1 1 d .
H32A H 1.2436 0.5785 0.5051 0.266 Uiso 1 1 calc R
H32B H 1.1225 0.6365 0.5093 0.266 Uiso 1 1 calc R
H32C H 1.2335 0.7033 0.4865 0.266 Uiso 1 1 calc R
C33 C 1.3423(14) 0.6473(13) 0.3002(15) 0.177(6) Uani 1 1 d .
H33 H 1.3813 0.5893 0.3391 0.212 Uiso 1 1 calc R
C34 C 1.3886(17) 0.6969(15) 0.1851(17) 0.200(7) Uani 1 1 d U
H34 H 1.4687 0.6907 0.1457 0.240 Uiso 1 1 calc R
C35 C 1.3581(12) 0.7857(14) 0.0131(12) 0.210(7) Uani 1 1 d .
H35A H 1.3680 0.8653 -0.0269 0.315 Uiso 1 1 calc R
H35B H 1.3014 0.7593 -0.0035 0.315 Uiso 1 1 calc R
H35C H 1.4333 0.7534 -0.0102 0.315 Uiso 1 1 calc R

loop_
_atom_site_aniso_label
_atom_site_aniso_U_11
_atom_site_aniso_U_22
_atom_site_aniso_U_33
_atom_site_aniso_U_23
_atom_site_aniso_U_13
_atom_site_aniso_U_12
Ni1 0.1098(9) 0.0701(7) 0.0499(6) -0.0239(5) -0.0338(5) 0.0140(6)
Na1 0.075(2) 0.097(2) 0.109(2) -0.052(2) -0.0452(18) 0.0113(19)
O1 0.148(8) 0.187(8) 0.171(8) -0.090(7) -0.099(7) 0.045(7)
O2 0.139(7) 0.200(8) 0.151(7) -0.081(6) -0.067(6) 0.030(6)
N1 0.111(5) 0.053(4) 0.068(4) -0.024(3) -0.039(4) 0.003(4)
N2 0.084(5) 0.079(4) 0.052(4) -0.032(3) -0.033(3) 0.016(4)
C1 0.096(6) 0.067(5) 0.066(5) -0.028(4) -0.046(5) 0.001(5)
C2 0.074(6) 0.067(5) 0.049(4) -0.016(4) -0.026(4) 0.000(5)
C3 0.165(9) 0.119(7) 0.094(6) -0.054(6) -0.080(6) 0.028(7)
C4 0.120(7) 0.091(6) 0.075(5) -0.010(5) -0.059(5) -0.012(6)
C5 0.188(12) 0.048(6) 0.072(6) -0.022(5) -0.049(7) -0.021(8)
C6 0.203(16) 0.096(10) 0.150(12) -0.068(9) -0.058(11) -0.017(11)
C7 0.40(3) 0.110(13) 0.179(15) -0.067(11) -0.126(18) -0.054(15)
C8 0.52(4) 0.060(9) 0.167(19) -0.043(10) -0.18(2) -0.021(16)
C9 0.43(4) 0.118(15) 0.125(13) -0.066(12) -0.154(18) 0.074(17)
C10 0.228(15) 0.065(7) 0.105(8) -0.059(6) -0.089(9) 0.049(9)
C11 0.31(2) 0.179(16) 0.165(14) 0.024(13) -0.135(15) -0.165(17)
C12 0.192(13) 0.153(11) 0.184(12) -0.062(10) -0.099(11) -0.008(10)
C13 0.207(16) 0.28(2) 0.227(16) -0.080(14) -0.054(12) -0.109(14)
C14 0.199(15) 0.141(12) 0.152(13) -0.084(10) -0.078(12) 0.038(12)
C15 0.30(2) 0.30(2) 0.130(11) -0.086(13) -0.095(12) 0.122(18)
C16 0.244(17) 0.239(16) 0.136(10) -0.097(11) -0.101(11) 0.080(14)
C17 0.083(7) 0.077(6) 0.065(5) -0.025(5) -0.047(5) 0.004(6)
C18 0.087(8) 0.128(9) 0.102(7) -0.051(7) -0.044(7) 0.002(8)
C19 0.095(10) 0.183(14) 0.211(15) -0.084(12) -0.084(10) -0.031(10)
C20 0.177(18) 0.157(13) 0.177(14) -0.064(11) -0.118(13) -0.017(13)
C21 0.147(11) 0.133(10) 0.132(10) -0.061(8) -0.091(10) 0.007(10)
C22 0.105(8) 0.082(6) 0.077(6) -0.028(5) -0.064(6) -0.002(6)
C23 0.081(8) 0.195(13) 0.178(12) -0.090(11) -0.067(9) 0.022(9)
C24 0.145(12) 0.260(18) 0.236(16) -0.144(15) -0.049(12) 0.058(13)
C25 0.172(14) 0.33(2) 0.161(13) -0.124(15) -0.001(11) 0.054(14)
C26 0.130(9) 0.074(5) 0.070(5) -0.034(5) -0.057(6) 0.018(6)
C27 0.193(11) 0.109(7) 0.096(7) -0.055(6) -0.074(7) 0.022(7)
C28 0.127(8) 0.080(6) 0.104(6) -0.035(5) -0.066(6) 0.012(6)
C29 0.174(11) 0.063(6) 0.037(5) -0.014(4) -0.034(6) 0.046(7)
C30 0.119(8) 0.080(6) 0.058(5) -0.008(5) -0.036(5) 0.013(7)
C31 0.153(10) 0.079(7) 0.061(6) -0.018(5) -0.059(7) 0.015(7)
C32 0.238(16) 0.194(13) 0.137(11) -0.042(10) -0.128(11) -0.022(11)
C33 0.127(12) 0.204(15) 0.198(16) -0.056(12) -0.105(11) 0.048(11)
C34 0.200(7) 0.200(7) 0.200(7) -0.085(3) -0.075(3) 0.0103(11)
C35 0.166(13) 0.31(2) 0.153(12) -0.135(14) -0.033(10) 0.047(13)

loop_
_atom_type_symbol
_atom_type_description
_atom_type_scat_dispersion_real
_atom_type_scat_dispersion_imag
_atom_type_scat_source
C C 0.0033 0.0016 'International Tables Vol C Tables 4.2.6.8 and 6.1.1.4'
H H 0.0000 0.0000 'International Tables Vol C Tables 4.2.6.8 and 6.1.1.4'
N N 0.0061 0.0033 'International Tables Vol C Tables 4.2.6.8 and 6.1.1.4'
O O 0.0106 0.0060 'International Tables Vol C Tables 4.2.6.8 and 6.1.1.4'
Na Na 0.0362 0.0249 'International Tables Vol C Tables 4.2.6.8 and 6.1.1.4'
Ni Ni 0.3393 1.1124 'International Tables Vol C Tables 4.2.6.8 and 6.1.1.4'

loop_
_geom_angle_atom_site_label_1
_geom_angle_atom_site_label_2
_geom_angle_atom_site_label_3
_geom_angle
_geom_angle_site_symmetry_1
_geom_angle_site_symmetry_3
C30 Ni1 N2 129.6(5) . .
C30 Ni1 N1 137.5(4) . .
N2 Ni1 N1 86.7(3) . .
C30 Ni1 C31 40.9(3) . .
N2 Ni1 C31 103.6(4) . .
N1 Ni1 C31 164.7(4) . .
C30 Ni1 C29 41.5(4) . .
N2 Ni1 C29 171.1(5) . .
N1 Ni1 C29 101.8(4) . .
C31 Ni1 C29 68.8(4) . .
C30 Ni1 Na1 149.8(3) . .
N2 Ni1 Na1 59.4(2) . .
N1 Ni1 Na1 62.6(2) . .
C31 Ni1 Na1 112.7(3) . .
C29 Ni1 Na1 127.2(4) . .
O2 Na1 O1 69.6(4) . .
O2 Na1 N2 139.3(3) . .
O1 Na1 N2 127.4(3) . .
O2 Na1 C2 161.4(3) . .
O1 Na1 C2 103.9(4) . .
N2 Na1 C2 32.1(2) . .
O2 Na1 N1 145.6(3) . .
O1 Na1 N1 126.7(3) . .
N2 Na1 N1 60.1(2) . .
C2 Na1 N1 52.3(2) . .
O2 Na1 C1 167.2(3) . .
O1 Na1 C1 104.0(4) . .
N2 Na1 C1 53.5(2) . .
C2 Na1 C1 28.9(2) . .
N1 Na1 C1 30.77(19) . .
O2 Na1 Ni1 129.1(3) . .
O1 Na1 Ni1 161.4(3) . .
N2 Na1 Ni1 39.90(16) . .
C2 Na1 Ni1 58.3(2) . .
N1 Na1 Ni1 39.52(16) . .
C1 Na1 Ni1 57.9(2) . .
C33 O1 C32 120.5(11) . .
C33 O1 Na1 113.2(8) . .
C32 O1 Na1 126.2(8) . .
C34 O2 C35 118.8(12) . .
C34 O2 Na1 114.3(10) . .
C35 O2 Na1 126.8(8) . .
C5 N1 C1 121.6(7) . .
C5 N1 Ni1 121.2(6) . .
C1 N1 Ni1 109.1(5) . .
C5 N1 Na1 139.9(8) . .
C1 N1 Na1 74.9(4) . .
Ni1 N1 Na1 77.9(2) . .
C17 N2 C2 120.1(6) . .
C17 N2 Ni1 121.5(5) . .
C2 N2 Ni1 108.3(5) . .
C17 N2 Na1 138.1(5) . .
C2 N2 Na1 77.2(4) . .
Ni1 N2 Na1 80.7(3) . .
C2 C1 N1 117.2(7) . .
C2 C1 C3 123.6(7) . .
N1 C1 C3 119.1(7) . .
C2 C1 Na1 74.4(5) . .
N1 C1 Na1 74.4(4) . .
C3 C1 Na1 118.9(6) . .
C1 C2 N2 116.5(6) . .
C1 C2 C4 126.0(7) . .
N2 C2 C4 116.5(7) . .
C1 C2 Na1 76.6(5) . .
N2 C2 Na1 70.7(4) . .
C4 C2 Na1 112.0(5) . .
C1 C3 H3A 109.5 . .
C1 C3 H3B 109.5 . .
H3A C3 H3B 109.5 . .
C1 C3 H3C 109.5 . .
H3A C3 H3C 109.5 . .
H3B C3 H3C 109.5 . .
C2 C4 H4A 109.5 . .
C2 C4 H4B 109.5 . .
H4A C4 H4B 109.5 . .
C2 C4 H4C 109.5 . .
H4A C4 H4C 109.5 . .
H4B C4 H4C 109.5 . .
N1 C5 C6 118.4(12) . .
N1 C5 C10 124.5(12) . .
C6 C5 C10 117.2(11) . .
C5 C6 C7 120.9(16) . .
C5 C6 C11 122.1(13) . .
C7 C6 C11 116.8(18) . .
C8 C7 C6 124(3) . .
C8 C7 H7 118.2 . .
C6 C7 H7 118.2 . .
C7 C8 C9 118.6(18) . .
C7 C8 H8 120.7 . .
C9 C8 H8 120.7 . .
C8 C9 C10 123(2) . .
C8 C9 H9 118.7 . .
C10 C9 H9 118.7 . .
C5 C10 C9 117.0(16) . .
C5 C10 C14 119.8(11) . .
C9 C10 C14 123.1(16) . .
C12 C11 C13 107.0(17) . .
C12 C11 C6 110.1(16) . .
C13 C11 C6 120.1(19) . .
C12 C11 H11 106.2 . .
C13 C11 H11 106.2 . .
C6 C11 H11 106.2 . .
C11 C12 H12A 109.5 . .
C11 C12 H12B 109.5 . .
H12A C12 H12B 109.5 . .
C11 C12 H12C 109.5 . .
H12A C12 H12C 109.5 . .
H12B C12 H12C 109.5 . .
C11 C13 H13A 109.5 . .
C11 C13 H13B 109.5 . .
H13A C13 H13B 109.5 . .
C11 C13 H13C 109.5 . .
H13A C13 H13C 109.5 . .
H13B C13 H13C 109.5 . .
C15 C14 C16 107.0(12) . .
C15 C14 C10 113.3(15) . .
C16 C14 C10 110.7(14) . .
C15 C14 H14 108.6 . .
C16 C14 H14 108.6 . .
C10 C14 H14 108.6 . .
C14 C15 H15A 109.5 . .
C14 C15 H15B 109.5 . .
H15A C15 H15B 109.5 . .
C14 C15 H15C 109.5 . .
H15A C15 H15C 109.5 . .
H15B C15 H15C 109.5 . .
C14 C16 H16A 109.5 . .
C14 C16 H16B 109.5 . .
H16A C16 H16B 109.5 . .
C14 C16 H16C 109.5 . .
H16A C16 H16C 109.5 . .
H16B C16 H16C 109.5 . .
C22 C17 C18 121.7(10) . .
C22 C17 N2 116.9(9) . .
C18 C17 N2 121.4(9) . .
C17 C18 C19 116.7(12) . .
C17 C18 C23 122.8(12) . .
C19 C18 C23 120.2(13) . .
C20 C19 C18 121.1(15) . .
C20 C19 H19 119.4 . .
C18 C19 H19 119.4 . .
C21 C20 C19 118.9(17) . .
C21 C20 H20 120.6 . .
C19 C20 H20 120.6 . .
C20 C21 C22 123.6(15) . .
C20 C21 H21 118.2 . .
C22 C21 H21 118.2 . .
C21 C22 C17 118.0(11) . .
C21 C22 C26 117.4(11) . .
C17 C22 C26 124.6(10) . .
C18 C23 C25 116.2(12) . .
C18 C23 C24 110.4(12) . .
C25 C23 C24 107.0(11) . .
C18 C23 H23 107.6 . .
C25 C23 H23 107.6 . .
C24 C23 H23 107.6 . .
C23 C24 H24A 109.5 . .
C23 C24 H24B 109.5 . .
H24A C24 H24B 109.5 . .
C23 C24 H24C 109.5 . .
H24A C24 H24C 109.5 . .
H24B C24 H24C 109.5 . .
C23 C25 H25A 109.5 . .
C23 C25 H25B 109.5 . .
H25A C25 H25B 109.5 . .
C23 C25 H25C 109.5 . .
H25A C25 H25C 109.5 . .
H25B C25 H25C 109.5 . .
C22 C26 C27 118.3(8) . .
C22 C26 C28 110.5(7) . .
C27 C26 C28 109.3(7) . .
C22 C26 H26 106.0 . .
C27 C26 H26 106.0 . .
C28 C26 H26 106.0 . .
C26 C27 H27A 109.5 . .
C26 C27 H27B 109.5 . .
H27A C27 H27B 109.5 . .
C26 C27 H27C 109.5 . .
H27A C27 H27C 109.5 . .
H27B C27 H27C 109.5 . .
C26 C28 H28A 109.5 . .
C26 C28 H28B 109.5 . .
H28A C28 H28B 109.5 . .
C26 C28 H28C 109.5 . .
H28A C28 H28C 109.5 . .
H28B C28 H28C 109.5 . .
C30 C29 C31 121.2(8) . 2_775
C30 C29 Ni1 62.3(5) . .
C31 C29 Ni1 106.5(6) 2_775 .
C30 C29 H29 117.6 . .
C31 C29 H29 117.6 2_775 .
Ni1 C29 H29 117.6 . .
C31 C30 C29 113.0(9) . .
C31 C30 Ni1 76.5(5) . .
C29 C30 Ni1 76.2(6) . .
C31 C30 H30 123.1 . .
C29 C30 H30 123.1 . .
Ni1 C30 H30 123.1 . .
C30 C31 C29 120.8(9) . 2_775
C30 C31 Ni1 62.6(5) . .
C29 C31 Ni1 106.0(7) 2_775 .
C30 C31 H31 117.8 . .
C29 C31 H31 117.8 2_775 .
Ni1 C31 H31 117.8 . .
O1 C32 H32A 109.5 . .
O1 C32 H32B 109.5 . .
H32A C32 H32B 109.5 . .
O1 C32 H32C 109.5 . .
H32A C32 H32C 109.5 . .
H32B C32 H32C 109.5 . .
O1 C33 C34 120.5(14) . .
O1 C33 H33 119.8 . .
C34 C33 H33 119.8 . .
C33 C34 O2 119.8(16) . .
C33 C34 H34 120.1 . .
O2 C34 H34 120.1 . .
O2 C35 H35A 109.5 . .
O2 C35 H35B 109.5 . .
H35A C35 H35B 109.5 . .
O2 C35 H35C 109.5 . .
H35A C35 H35C 109.5 . .
H35B C35 H35C 109.5 . .

loop_
_geom_bond_atom_site_label_1
_geom_bond_atom_site_label_2
_geom_bond_distance
_geom_bond_site_symmetry_2
Ni1 C30 1.883(9) .
Ni1 N2 1.914(7) .
Ni1 N1 1.917(7) .
Ni1 C31 2.062(10) .
Ni1 C29 2.065(8) .
Ni1 Na1 2.945(5) .
Na1 O2 2.368(9) .
Na1 O1 2.426(9) .
Na1 N2 2.569(9) .
Na1 C2 2.655(9) .
Na1 N1 2.675(7) .
Na1 C1 2.681(9) .
O1 C33 1.320(15) .
O1 C32 1.394(12) .
O2 C34 1.362(19) .
O2 C35 1.372(12) .
N1 C5 1.328(10) .
N1 C1 1.421(9) .
N2 C17 1.425(10) .
N2 C2 1.448(9) .
C1 C2 1.333(10) .
C1 C3 1.515(11) .
C2 C4 1.530(9) .
C3 H3A 0.9600 .
C3 H3B 0.9600 .
C3 H3C 0.9600 .
C4 H4A 0.9600 .
C4 H4B 0.9600 .
C4 H4C 0.9600 .
C5 C6 1.341(17) .
C5 C10 1.382(14) .
C6 C7 1.385(19) .
C6 C11 1.52(2) .
C7 C8 1.23(3) .
C7 H7 0.9300 .
C8 C9 1.34(3) .
C8 H8 0.9300 .
C9 C10 1.41(2) .
C9 H9 0.9300 .
C10 C14 1.528(17) .
C11 C12 1.486(17) .
C11 C13 1.522(13) .
C11 H11 0.9800 .
C12 H12A 0.9600 .
C12 H12B 0.9600 .
C12 H12C 0.9600 .
C13 H13A 0.9600 .
C13 H13B 0.9600 .
C13 H13C 0.9600 .
C14 C15 1.481(16) .
C14 C16 1.514(16) .
C14 H14 0.9800 .
C15 H15A 0.9600 .
C15 H15B 0.9600 .
C15 H15C 0.9600 .
C16 H16A 0.9600 .
C16 H16B 0.9600 .
C16 H16C 0.9600 .
C17 C22 1.364(11) .
C17 C18 1.381(12) .
C18 C19 1.390(16) .
C18 C23 1.465(15) .
C19 C20 1.354(17) .
C19 H19 0.9300 .
C20 C21 1.330(16) .
C20 H20 0.9300 .
C21 C22 1.333(14) .
C21 H21 0.9300 .
C22 C26 1.487(12) .
C23 C25 1.526(15) .
C23 C24 1.556(16) .
C23 H23 0.9800 .
C24 H24A 0.9600 .
C24 H24B 0.9600 .
C24 H24C 0.9600 .
C25 H25A 0.9600 .
C25 H25B 0.9600 .
C25 H25C 0.9600 .
C26 C27 1.501(11) .
C26 C28 1.565(10) .
C26 H26 0.9800 .
C27 H27A 0.9600 .
C27 H27B 0.9600 .
C27 H27C 0.9600 .
C28 H28A 0.9600 .
C28 H28B 0.9600 .
C28 H28C 0.9600 .
C29 C30 1.408(13) .
C29 C31 1.446(13) 2_775
C29 H29 0.9800 .
C30 C31 1.388(11) .
C30 H30 0.9800 .
C31 C29 1.446(13) 2_775
C31 H31 0.9800 .
C32 H32A 0.9600 .
C32 H32B 0.9600 .
C32 H32C 0.9600 .
C33 C34 1.358(17) .
C33 H33 0.9300 .
C34 H34 0.9300 .
C35 H35A 0.9600 .
C35 H35B 0.9600 .
C35 H35C 0.9600 .

loop_
_platon_squeeze_void_nr
_platon_squeeze_void_average_x
_platon_squeeze_void_average_y
_platon_squeeze_void_average_z
_platon_squeeze_void_volume
_platon_squeeze_void_count_electrons
_platon_squeeze_void_content
1 0.500 0.500 0.000 358 45 ' '
2 0.500 0.000 1.000 43 2 ' '
